data_1552058
loop_
_publ_author_name
'C. Marti-Gastaldo'
'D. Antypov'
'J. E. Warren'
'M. E. Briggs'
'P. A. Chater'
'P. V. Wiper'
'G. J. Miller'
'Y. Z. Khimyak'
'G. R. Darling'
'N. G. Berry'
'M. J. Rosseinsky'

_publ_section_title
;
 Side-chain control of porosity closure in single- and
 multiple-peptide-based porous materials by cooperative folding
;
_journal_name_full 'Nature Chemistry'
_journal_page_first 343
_journal_page_last 351
_journal_paper_doi 10.1038/nchem.1871
_journal_volume 6
_journal_year 2014
_chemical_absolute_configuration ad
_chemical_formula_moiety '0.5(C20 H36 N8 O14 Zn2), 0.67(C O), 0.3(O)'
_chemical_formula_sum 'C10.67 H18 N4 O7.97 Zn'
_chemical_formula_weight 395.13
_chemical_name_systematic 'Zn[(GlyAla)0.5(GlySer)0.5]2 H2O MeOH'
_space_group_crystal_system orthorhombic
_space_group_IT_number 18
_space_group_name_Hall 'P 2 2ab'
_space_group_name_H-M_alt 'P 21 21 2'
_atom_sites_solution_hydrogens geom
_atom_sites_solution_primary direct
_atom_sites_solution_secondary difmap
_cell_angle_alpha 90.00
_cell_angle_beta 90.00
_cell_angle_gamma 90.00
_cell_formula_units_Z 2
_cell_length_a 13.8742(6)
_cell_length_b 14.6060(7)
_cell_length_c 4.7321(2)
_cell_measurement_temperature 100.15
_cell_volume 958.94(7)
_computing_molecular_graphics
;
O. V. Dolomanov, L. J. Bourhis, R. J. Gildea, J. A. K. Howard and H. Puschmann,
OLEX2: a complete structure solution, refinement and analysis program.
J. Appl. Cryst. (2009). 42, 339-341.
;
_computing_publication_material
;
O. V. Dolomanov, L. J. Bourhis, R. J. Gildea, J. A. K. Howard and H. Puschmann,
OLEX2: a complete structure solution, refinement and analysis program.
J. Appl. Cryst. (2009). 42, 339-341.
;
_computing_structure_refinement
;
XLMP, G.M. Sheldrick, Acta Cryst.
(2008). A64, 112-122
;
_computing_structure_solution 'SHELXS-97 (Sheldrick, 2008)'
_diffrn_ambient_temperature 100.15
_diffrn_measured_fraction_theta_full 0.996
_diffrn_measured_fraction_theta_max 0.997
_diffrn_radiation_monochromator graphite
_diffrn_radiation_type MoK\a
_diffrn_radiation_wavelength 0.71073
_diffrn_reflns_av_R_equivalents 0.0602
_diffrn_reflns_av_unetI/netI 0.0453
_diffrn_reflns_limit_h_max 12
_diffrn_reflns_limit_h_min -18
_diffrn_reflns_limit_k_max 19
_diffrn_reflns_limit_k_min -19
_diffrn_reflns_limit_l_max 6
_diffrn_reflns_limit_l_min -6
_diffrn_reflns_number 17014
_diffrn_reflns_theta_full 26.00
_diffrn_reflns_theta_max 28.99
_diffrn_reflns_theta_min 4.05
_diffrn_source 'fine-focus sealed tube'
_exptl_absorpt_coefficient_mu 1.320
_exptl_absorpt_correction_T_max 0.7452
_exptl_absorpt_correction_T_min 0.5299
_exptl_absorpt_correction_type multi-scan
_exptl_absorpt_process_details
;
Absorption correction carried out using SADABS 2008/1 (Bruker, 2008).
wR2(int) was 0.0883 before and 0.0669 after correction.
The Ratio of minimum to maximum transmission is 0.7111.
The \l/2 correction factor is 0.0015.
;
_exptl_crystal_colour 'clear light colourless'
_exptl_crystal_colour_lustre clear
_exptl_crystal_colour_modifier light
_exptl_crystal_colour_primary colourless
_exptl_crystal_density_diffrn 1.368
_exptl_crystal_density_method 'not measured'
_exptl_crystal_description prism
_exptl_crystal_F_000 407
_exptl_crystal_recrystallization_method 'Crystallised directly from synthesis reaction in methanol.'
_exptl_crystal_size_max 0.137
_exptl_crystal_size_mid 0.134
_exptl_crystal_size_min 0.096
_refine_diff_density_max 0.936
_refine_diff_density_min -0.869
_refine_diff_density_rms 0.151
_refine_ls_abs_structure_details 'Flack H D (1983), Acta Cryst. A39, 876-881'
_refine_ls_abs_structure_Flack 0.02(3)
_refine_ls_extinction_coef 0.065(13)
_refine_ls_extinction_expression Fc^*^=kFc[1+0.001xFc^2^\l^3^/sin(2\q)]^-1/4^
_refine_ls_extinction_method SHELXL
_refine_ls_goodness_of_fit_ref 1.137
_refine_ls_hydrogen_treatment constr
_refine_ls_matrix_type full
_refine_ls_number_parameters 132
_refine_ls_number_reflns 2547
_refine_ls_number_restraints 5
_refine_ls_restrained_S_all 1.137
_refine_ls_R_factor_all 0.0720
_refine_ls_R_factor_gt 0.0643
_refine_ls_shift/su_max 0.000
_refine_ls_shift/su_mean 0.000
_refine_ls_structure_factor_coef Fsqd
_refine_ls_weighting_details 'calc w=1/[\s^2^(Fo^2^)+(0.1268P)^2^+0.1814P] where P=(Fo^2^+2Fc^2^)/3'
_refine_ls_weighting_scheme calc
_refine_ls_wR_factor_gt 0.1779
_refine_ls_wR_factor_ref 0.1885
_reflns_number_gt 2228
_reflns_number_total 2547
_reflns_threshold_expression >2sigma(I)
_cod_data_source_file nchem.1871-s3.cif
_cod_data_source_block b00113
_cod_database_code 1552058
_olex2_refinement_description
;
1. Fixed Uiso
 At 1.2 times of:
  All C(H,H) groups, All C(H,H,H) groups, All N(H) groups, All N(H,H) groups,
  All O(H) groups
2. Restrained distances
 C7-C9 = C7-C8
 1.52 with sigma of 0.01
 C9-O11 = C8-O10
 1.43 with sigma of 0.01
 C8-H10A
 1.75 with sigma of 0.02
3. Uiso/Uaniso restraints and constraints
Uanis(O11) = Uanis(O10)
4. Others
 Sof(H7B)=Sof(C8)=Sof(H8A)=Sof(H8B)=1-FVAR(1)
 Sof(H11B)=Sof(O10)=Sof(H10A)=0.5*(1-FVAR(2))
 Sof(O11)=Sof(H11A)=Sof(H10B)=0.5*FVAR(2)
 Sof(H7A)=Sof(C9)=Sof(H9A)=Sof(H9B)=FVAR(1)
 Fixed Sof: C17(0.33333) O16(0.33333) O15(0.15)
5.a Riding coordinates:
 O11(H11A), C9(H11B), O10(H10A), C8(H10B)
5.b Ternary CH refined with riding coordinates:
 C7(H7A), C7(H7B)
5.c Secondary CH2 refined with riding coordinates:
 N5(H5A,H5B), C4(H4A,H4B), C9(H9A,H9B), C8(H8A,H8B)
5.d Aromatic/amide H refined with riding coordinates:
 N6(H6)
;

loop_
_space_group_symop_id
_space_group_symop_operation_xyz
1 'x, y, z'
2 '-x, -y, z'
3 'x+1/2, -y+1/2, -z'
4 '-x+1/2, y+1/2, -z'

loop_
_atom_site_label
_atom_site_type_symbol
_atom_site_fract_x
_atom_site_fract_y
_atom_site_fract_z
_atom_site_U_iso_or_equiv
_atom_site_adp_type
_atom_site_occupancy
_atom_site_symmetry_multiplicity
_atom_site_calc_flag
_atom_site_refinement_flags
_atom_site_disorder_assembly
_atom_site_disorder_group
Zn1 Zn 0.0000 0.0000 1.10280(11) 0.0281(3) Uani 1 2 d S . .
O14 O 0.0969(3) 0.0396(3) 0.8175(9) 0.0484(9) Uani 1 1 d . . .
O13 O 0.1307(5) 0.1480(6) 1.1132(15) 0.114(3) Uani 1 1 d . . .
O2 O 0.3257(5) 0.2640(4) 0.4241(8) 0.096(2) Uani 1 1 d . A .
C17 C 0.4384(13) -0.1647(13) 0.363(4) 0.054(4) Uiso 0.33 1 d P . .
N6 N 0.2884(3) 0.2022(3) 0.8431(8) 0.0363(9) Uani 1 1 d . A .
H6 H 0.2932 0.2080 1.0276 0.044 Uiso 1 1 calc R . .
N5 N 0.4333(3) 0.4032(3) 0.6643(8) 0.0309(8) Uani 1 1 d . . .
H5A H 0.3967 0.4308 0.5264 0.037 Uiso 1 1 calc R . .
H5B H 0.4787 0.3671 0.5768 0.037 Uiso 1 1 calc R . .
C12 C 0.1519(4) 0.0995(4) 0.9075(11) 0.0410(11) Uani 1 1 d . A .
C7 C 0.2394(3) 0.1222(3) 0.7323(11) 0.0428(11) Uani 1 1 d D . .
H7A H 0.2195 0.1338 0.5323 0.051 Uiso 0.64(2) 1 calc PR A 1
H7B H 0.2108 0.1452 0.5516 0.051 Uiso 0.36(2) 1 calc PR A 2
C3 C 0.3265(4) 0.2668(4) 0.6820(11) 0.0456(12) Uani 1 1 d . . .
C4 C 0.3717(5) 0.3464(4) 0.8418(11) 0.0461(13) Uani 1 1 d . A .
H4A H 0.3198 0.3849 0.9225 0.055 Uiso 1 1 calc R . .
H4B H 0.4103 0.3219 1.0007 0.055 Uiso 1 1 calc R . .
O16 O 0.4385(14) -0.2339(15) 0.559(5) 0.098(6) Uiso 0.33 1 d P . .
O11 O 0.2602(17) -0.0269(14) 0.569(5) 0.135(10) Uani 0.320(12) 1 d PD A 1
H11A H 0.2993 -0.0728 0.6077 0.162 Uiso 0.320(12) 1 d PR A 1
C9 C 0.3072(8) 0.0393(7) 0.743(3) 0.047(3) Uani 0.64(2) 1 d PD A 1
H9A H 0.3716 0.0550 0.6675 0.056 Uiso 0.64(2) 1 calc PR A 1
H9B H 0.3144 0.0166 0.9394 0.056 Uiso 0.64(2) 1 calc PR A 1
H11B H 0.2741 -0.0046 0.6134 0.056 Uiso 0.180(12) 1 d PR A 1
O10 O 0.342(3) 0.0137(19) 0.899(8) 0.135(10) Uani 0.180(12) 1 d PD A 2
H10A H 0.3489 -0.0422 0.8327 0.162 Uiso 0.180(12) 1 d PRD A 2
C8 C 0.307(2) 0.0471(13) 0.634(6) 0.067(9) Uani 0.36(2) 1 d PD A 2
H8A H 0.2724 -0.0011 0.5273 0.081 Uiso 0.36(2) 1 calc PR A 2
H8B H 0.3600 0.0717 0.5159 0.081 Uiso 0.36(2) 1 calc PR A 2
H10B H 0.3330 0.0311 0.8223 0.081 Uiso 0.320(12) 1 d PR A 2
O15 O 0.378(3) -0.160(2) 0.740(9) 0.076(9) Uiso 0.15 1 d P . .

loop_
_atom_site_aniso_label
_atom_site_aniso_U_11
_atom_site_aniso_U_22
_atom_site_aniso_U_33
_atom_site_aniso_U_23
_atom_site_aniso_U_13
_atom_site_aniso_U_12
Zn1 0.0310(4) 0.0293(3) 0.0239(3) 0.000 0.000 0.0047(3)
O14 0.0446(18) 0.0460(18) 0.054(2) -0.0115(18) 0.0197(18) -0.0187(16)
O13 0.108(4) 0.176(7) 0.057(3) -0.041(4) 0.027(4) -0.102(5)
O2 0.171(6) 0.093(4) 0.0233(19) -0.005(2) 0.002(3) -0.093(4)
N6 0.043(2) 0.043(2) 0.0237(17) 0.0020(15) -0.0006(16) -0.0185(16)
N5 0.0389(18) 0.0322(16) 0.0216(17) -0.0026(14) 0.0020(14) -0.0073(14)
C12 0.042(2) 0.050(3) 0.031(2) 0.006(2) -0.0123(19) -0.016(2)
C7 0.046(3) 0.044(2) 0.038(3) 0.000(2) 0.003(2) -0.022(2)
C3 0.059(3) 0.054(3) 0.0232(19) -0.001(2) -0.002(2) -0.029(2)
C4 0.064(3) 0.051(3) 0.023(2) -0.008(2) 0.009(2) -0.037(2)
O11 0.111(15) 0.072(10) 0.22(3) 0.017(15) 0.049(19) -0.011(11)
C9 0.034(5) 0.037(5) 0.069(9) 0.008(5) 0.006(5) -0.005(4)
O10 0.111(15) 0.072(10) 0.22(3) 0.017(15) 0.049(19) -0.011(11)
C8 0.082(16) 0.049(12) 0.071(17) 0.028(11) 0.008(13) -0.022(10)

loop_
_atom_type_symbol
_atom_type_description
_atom_type_scat_dispersion_real
_atom_type_scat_dispersion_imag
_atom_type_scat_source
C C 0.0033 0.0016 'International Tables Vol C Tables 4.2.6.8 and 6.1.1.4'
H H 0.0000 0.0000 'International Tables Vol C Tables 4.2.6.8 and 6.1.1.4'
N N 0.0061 0.0033 'International Tables Vol C Tables 4.2.6.8 and 6.1.1.4'
O O 0.0106 0.0060 'International Tables Vol C Tables 4.2.6.8 and 6.1.1.4'
Zn Zn 0.2839 1.4301 'International Tables Vol C Tables 4.2.6.8 and 6.1.1.4'

loop_
_geom_angle_atom_site_label_1
_geom_angle_atom_site_label_2
_geom_angle_atom_site_label_3
_geom_angle
_geom_angle_site_symmetry_1
_geom_angle_site_symmetry_3
O14 Zn1 O14 94.6(2) . 2
O14 Zn1 N5 105.34(16) . 4_547
O14 Zn1 N5 118.46(14) 2 4_547
O14 Zn1 N5 118.46(14) . 3_457
O14 Zn1 N5 105.34(16) 2 3_457
N5 Zn1 N5 113.7(2) 3_457 4_547
C12 O14 Zn1 112.9(4) . .
C7 N6 H6 118.2 . .
C3 N6 H6 118.2 . .
C3 N6 C7 123.6(4) . .
Zn1 N5 H5A 109.5 3_557 .
Zn1 N5 H5B 109.5 3_557 .
H5A N5 H5B 108.1 . .
C4 N5 Zn1 110.7(3) . 3_557
C4 N5 H5A 109.5 . .
C4 N5 H5B 109.5 . .
O14 C12 O13 121.9(5) . .
O14 C12 C7 117.6(5) . .
O13 C12 C7 119.8(4) . .
N6 C7 C12 110.9(4) . .
N6 C7 H7A 109.6 . .
N6 C7 H7B 103.0 . .
N6 C7 C9 109.6(6) . .
N6 C7 C8 113.8(13) . .
C12 C7 H7A 109.6 . .
C12 C7 H7B 103.0 . .
C12 C7 C9 107.5(6) . .
C12 C7 C8 120.5(10) . .
H7A C7 H7B 12.9 . .
C9 C7 H7A 109.6 . .
C9 C7 H7B 122.5 . .
C8 C7 H7A 90.1 . .
C8 C7 H7B 103.0 . .
C8 C7 C9 20.0(10) . .
O2 C3 N6 123.2(5) . .
O2 C3 C4 121.7(5) . .
N6 C3 C4 115.0(4) . .
N5 C4 C3 113.0(4) . .
N5 C4 H4A 109.0 . .
N5 C4 H4B 109.0 . .
C3 C4 H4A 109.0 . .
C3 C4 H4B 109.0 . .
H4A C4 H4B 107.8 . .
H11A O11 H11B 101.6 . .
C9 O11 H11A 96.7 . .
C9 O11 H11B 7.1 . .
C7 C9 H9A 111.0 . .
C7 C9 H9B 111.0 . .
C7 C9 H11B 101.8 . .
C7 C9 H10A 160.4 . .
C7 C9 H10B 128.1 . .
O11 C9 C7 103.6(12) . .
O11 C9 H9A 111.0 . .
O11 C9 H9B 111.0 . .
O11 C9 H11B 3.0 . .
O11 C9 H10A 77.5 . .
O11 C9 H10B 124.0 . .
H9A C9 H9B 109.0 . .
H9A C9 H11B 109.8 . .
H9A C9 H10A 86.1 . .
H9A C9 H10B 72.4 . .
H9B C9 H11B 114.0 . .
H9B C9 H10A 52.1 . .
H9B C9 H10B 36.7 . .
H11B C9 H10A 80.1 . .
H11B C9 H10B 126.6 . .
H10A C9 H10B 46.5 . .
H10A O10 H10B 105.0 . .
C8 O10 H10A 92.2 . .
C8 O10 H10B 13.8 . .
C7 C8 H11B 109.2 . .
C7 C8 H8A 111.6 . .
C7 C8 H8B 111.6 . .
C7 C8 H10B 96.8 . .
H11B C8 H8A 24.5 . .
H11B C8 H8B 129.1 . .
H11B C8 H10B 94.9 . .
O10 C8 C7 100.7(19) . .
O10 C8 H11B 88.8 . .
O10 C8 H8A 111.6 . .
O10 C8 H8B 111.6 . .
O10 C8 H10B 6.4 . .
H8A C8 H8B 109.4 . .
H8A C8 H10B 117.9 . .
H8B C8 H10B 108.9 . .

loop_
_geom_bond_atom_site_label_1
_geom_bond_atom_site_label_2
_geom_bond_distance
_geom_bond_site_symmetry_2
Zn1 O14 1.991(3) 2
Zn1 O14 1.991(3) .
Zn1 N5 2.017(3) 4_547
Zn1 N5 2.017(3) 3_457
O14 C12 1.236(6) .
O13 C12 1.240(9) .
O2 C3 1.221(6) .
C17 O16 1.37(3) .
N6 H6 0.8800 .
N6 C7 1.450(6) .
N6 C3 1.323(6) .
N5 Zn1 2.017(3) 3_557
N5 H5A 0.9200 .
N5 H5B 0.9200 .
N5 C4 1.459(6) .
C12 C7 1.507(7) .
C7 H7A 1.0000 .
C7 H7B 1.0000 .
C7 C9 1.534(8) .
C7 C8 1.518(10) .
C3 C4 1.522(6) .
C4 H4A 0.9900 .
C4 H4B 0.9900 .
O11 H11A 0.8803 .
O11 C9 1.428(10) .
O11 H11B 0.4317 .
C9 H9A 0.9900 .
C9 H9B 0.9900 .
C9 H11B 1.0010 .
C9 H10A 1.3902 .
C9 H10B 0.5316 .
O10 H10A 0.8805 .
O10 C8 1.432(10) .
O10 H10B 0.4608 .
C8 H11B 0.8881 .
C8 H8A 0.9900 .
C8 H8B 0.9900 .
C8 H10B 0.9901 .

loop_
_geom_torsion_atom_site_label_1
_geom_torsion_atom_site_label_2
_geom_torsion_atom_site_label_3
_geom_torsion_atom_site_label_4
_geom_torsion
_geom_torsion_site_symmetry_1
_geom_torsion_site_symmetry_2
_geom_torsion_site_symmetry_3
_geom_torsion_site_symmetry_4
Zn1 O14 C12 O13 -20.7(8) . . . .
Zn1 O14 C12 C7 168.7(3) . . . .
Zn1 N5 C4 C3 -174.8(4) 3_557 . . .
O14 Zn1 O14 C12 153.9(5) 2 . . .
O14 C12 C7 N6 171.5(5) . . . .
O14 C12 C7 C9 -68.7(8) . . . .
O14 C12 C7 C8 -51.9(17) . . . .
O13 C12 C7 N6 0.7(8) . . . .
O13 C12 C7 C9 120.5(8) . . . .
O13 C12 C7 C8 137.3(17) . . . .
O2 C3 C4 N5 -14.8(10) . . . .
N6 C7 C9 O11 -166.3(14) . . . .
N6 C7 C8 O10 72(2) . . . .
N6 C3 C4 N5 165.3(5) . . . .
N5 Zn1 O14 C12 43.7(4) 3_457 . . .
N5 Zn1 O14 C12 -84.9(4) 4_547 . . .
C12 C7 C9 O11 73.0(16) . . . .
C12 C7 C8 O10 -63(3) . . . .
C7 N6 C3 O2 -1.8(11) . . . .
C7 N6 C3 C4 178.1(5) . . . .
C3 N6 C7 C12 -140.2(5) . . . .
C3 N6 C7 C9 101.2(8) . . . .
C3 N6 C7 C8 80.1(13) . . . .
C9 C7 C8 O10 -10(4) . . . .
C8 C7 C9 O11 -61(4) . . . .
